data_1530856
loop_
_publ_author_name
'Szymanski, J.T.'

_publ_section_title
;
 The crystal structure of cernyite, Cu2 Cd Sn S4, a cadmium analogue of
 Stannite
;
_journal_name_full 'Canadian Mineralogist'
_journal_page_first 147
_journal_page_last 151
_journal_volume 16
_journal_year 1978
_chemical_formula_sum 'Cd0.37 Cu2 Fe0.29 S4 Sn Zn0.33'
_chemical_name_systematic 'Cu2 (Cd0.37 Zn0.33 Fe0.29) Sn S4'
_space_group_IT_number 121
_symmetry_space_group_name_Hall 'I -4 2'
_symmetry_space_group_name_H-M 'I -4 2 m'
_cell_angle_alpha 90
_cell_angle_beta 90
_cell_angle_gamma 90
_cell_formula_units_Z 2
_cell_length_a 5.487
_cell_length_b 5.487
_cell_length_c 10.848
_cell_volume 326.603
_citation_journal_id_ASTM CAMIA6
_cod_data_source_file Szymanski_CAMIA6_1978_362.cif
_cod_data_source_block Cd0.37Cu2Fe0.29S4Sn1Zn0.33
_cod_original_cell_volume 326.6026
_cod_original_formula_sum 'Cd0.37 Cu2 Fe0.29 S4 Sn1 Zn0.33'
_cod_database_code 1530856

loop_
_symmetry_equiv_pos_as_xyz
x,y,z
y,-x,-z
-x,-y,z
-y,x,-z
x,-y,-z
-y,-x,z
-x,y,-z
y,x,z
x+1/2,y+1/2,z+1/2
y+1/2,-x+1/2,-z+1/2
-x+1/2,-y+1/2,z+1/2
-y+1/2,x+1/2,-z+1/2
x+1/2,-y+1/2,-z+1/2
-y+1/2,-x+1/2,z+1/2
-x+1/2,y+1/2,-z+1/2
y+1/2,x+1/2,z+1/2

loop_
_atom_site_label
_atom_site_type_symbol
_atom_site_fract_x
_atom_site_fract_y
_atom_site_fract_z
_atom_site_occupancy
_atom_site_U_iso_or_equiv
Cd1 Cd+2 0 0 0 0.37 0.0
Zn1 Zn+2 0 0 0 0.33 0.0
Cu1 Cu+1 0 0.5 0.25 1 0.0
Fe1 Fe+2 0 0 0 0.29 0.0
Sn1 Sn+4 0.5 0.5 0 1 0.0
S1 S-2 0.75 0.75 0.8684 1 0.0
